data_1572127
loop_
_publ_author_name
'Shehzad, Aamir'
'Cui, Chaonan'
'Cheng, Ran'
'Luo, Zhixun'

_publ_section_title
;
 Electrocatalytic nitrogen reduction to ammonia by atomically precise
 Cu<sub>6</sub> nanoclusters supported on graphene oxide.
;
_journal_issue 30
_journal_name_full Nanoscale
_journal_page_first 14441
_journal_page_last 14447
_journal_paper_doi 10.1039/d4nr01984a
_journal_volume 16
_journal_year 2024
_chemical_formula_moiety 'C42 H54 Cu6 N12 S6'
_chemical_formula_sum 'C42 H54 Cu6 N12 S6'
_chemical_formula_weight 1300.57
_space_group_crystal_system monoclinic
_space_group_IT_number 14
_space_group_name_Hall '-P 2yn'
_space_group_name_H-M_alt 'P 1 21/n 1'
_atom_sites_solution_hydrogens geom
_atom_sites_solution_primary dual
_audit_creation_date 2024-03-27
_audit_creation_method
;
Olex2 1.5
(compiled 2024.02.16 svn.r378c4104 for OlexSys, GUI svn.r6928)
;
_audit_update_record
;
2024-04-07 deposited with the CCDC.	2024-07-12 downloaded from the CCDC.
;
_cell_angle_alpha 90
_cell_angle_beta 99.3973(11)
_cell_angle_gamma 90
_cell_formula_units_Z 2
_cell_length_a 11.88670(14)
_cell_length_b 13.06844(17)
_cell_length_c 16.4807(2)
_cell_measurement_reflns_used 10120
_cell_measurement_temperature 170.0(4)
_cell_measurement_theta_max 76.3600
_cell_measurement_theta_min 4.2270
_cell_volume 2525.77(5)
_computing_cell_refinement 'CrysAlisPro 1.171.42.96a (Rigaku OD, 2023)'
_computing_data_collection 'CrysAlisPro 1.171.42.96a (Rigaku OD, 2023)'
_computing_data_reduction 'CrysAlisPro 1.171.42.96a (Rigaku OD, 2023)'
_computing_molecular_graphics 'Olex2 1.5 (Dolomanov et al., 2009)'
_computing_publication_material 'Olex2 1.5 (Dolomanov et al., 2009)'
_computing_structure_refinement 'SHELXL 2018/3 (Sheldrick, 2015)'
_computing_structure_solution 'SHELXT 2018/2 (Sheldrick, 2018)'
_diffrn_ambient_environment N~2~
_diffrn_ambient_temperature 170.0(4)
_diffrn_detector 'Hybrid Pixel Array Detector'
_diffrn_detector_area_resol_mean 10.0000
_diffrn_detector_type HyPix
_diffrn_measured_fraction_theta_full 1.000
_diffrn_measured_fraction_theta_max 0.963
_diffrn_measurement_details
;
List of Runs (angles in degrees, time in seconds):

  # Type    Start    End  Width  t~exp~   \w     \q     \k     \f   Frames
#--------------------------------------------------------------------------
  1  \w     76.00 110.00   0.50    0.20    --  108.85-125.00-180.00   68
  2  \w     64.00  90.00   0.50    0.20    --  108.85-125.00-150.00   52
  3  \w    -13.00  78.00   0.50    0.05    --   46.54-100.00  60.00  182
  4  \w     70.00 101.00   0.50    0.20    --  108.85-100.00  60.00   62
  5  \w     40.00 108.00   0.50    0.20    --  108.85 -77.00  60.00  136
  6  \w     37.00  73.00   0.50    0.20    --  108.85 -61.00  60.00   72
  7  \w     42.00  67.00   0.50    0.20    --  108.85 -61.00 120.00   50
  8  \w     38.00  69.00   0.50    0.20    --  108.85 -61.00 150.00   62
  9  \w    144.00 178.00   0.50    0.20    --  108.85  15.00 150.00   68
 10  \w     92.00 169.00   0.50    0.20    --  108.85 100.00 165.00  154
 11  \w     92.00 178.00   0.50    0.20    --  108.85  61.00 120.00  172
 12  \w     91.00 126.00   0.50    0.20    --  108.85  15.00 150.00   70
 13  \w     24.00 118.00   0.50    0.05    --   46.54  77.00 150.00  188
 14  \w    -23.00   3.00   0.50    0.05    --  -46.54  19.00-180.00   52
 15  \w    -66.00 -36.00   0.50    0.20    -- -104.50  61.00-180.00   60
 16  \w    -61.00 -34.00   0.50    0.20    -- -104.50  61.00-120.00   54
 17  \w    -62.00 -34.00   0.50    0.20    -- -104.50  61.00 -60.00   56
 18  \w    -64.00 -31.00   0.50    0.20    -- -104.50  61.00 -30.00   66
 19  \w    -68.00 -35.00   0.50    0.20    -- -104.50  61.00   0.00   66
 20  \w    -66.00 -40.00   0.50    0.20    -- -104.50  61.00  30.00   52
 21  \w    -39.00  25.00   0.50    0.05    --  -46.54  38.00 -60.00  128
 22  \w   -132.00-100.00   0.50    0.20    -- -104.50 -30.00  60.00   64
 23  \w   -162.00-136.00   0.50    0.20    -- -104.50 -30.00  60.00   52
 24  \w   -154.00-129.00   0.50    0.20    -- -104.50-100.00  60.00   50
 25  \w    -29.00  -4.00   0.50    0.05    --  -46.54 100.00 165.00   50
 26  \w    -94.00 -69.00   0.50    0.20    -- -104.50 100.00 165.00   50
;
_diffrn_measurement_device 'four-circle diffractometer'
_diffrn_measurement_device_type 'XtaLAB Synergy R, HyPix'
_diffrn_measurement_method '\w scans'
_diffrn_orient_matrix_type 'CrysAlisPro convention (1999,Acta A55,543-557)'
_diffrn_orient_matrix_UB_11 0.0263590000
_diffrn_orient_matrix_UB_12 0.0442223000
_diffrn_orient_matrix_UB_13 0.0876986000
_diffrn_orient_matrix_UB_21 0.0524918000
_diffrn_orient_matrix_UB_22 -0.1030411000
_diffrn_orient_matrix_UB_23 0.0317227000
_diffrn_orient_matrix_UB_31 0.1175387000
_diffrn_orient_matrix_UB_32 0.0363450000
_diffrn_orient_matrix_UB_33 -0.0166022000
_diffrn_radiation_monochromator mirror
_diffrn_radiation_probe x-ray
_diffrn_radiation_type 'Cu K\a'
_diffrn_radiation_wavelength 1.54184
_diffrn_reflns_av_R_equivalents 0.0451
_diffrn_reflns_av_unetI/netI 0.0432
_diffrn_reflns_Laue_measured_fraction_full 1.000
_diffrn_reflns_Laue_measured_fraction_max 0.963
_diffrn_reflns_limit_h_max 14
_diffrn_reflns_limit_h_min -13
_diffrn_reflns_limit_k_max 16
_diffrn_reflns_limit_k_min -12
_diffrn_reflns_limit_l_max 20
_diffrn_reflns_limit_l_min -20
_diffrn_reflns_number 16989
_diffrn_reflns_point_group_measured_fraction_full 1.000
_diffrn_reflns_point_group_measured_fraction_max 0.963
_diffrn_reflns_theta_full 67.684
_diffrn_reflns_theta_max 77.485
_diffrn_reflns_theta_min 4.273
_diffrn_source 'Rotating-anode X-ray tube'
_diffrn_source_type 'PhotonJet R (Cu) X-ray Source'
_exptl_absorpt_coefficient_mu 5.426
_exptl_absorpt_correction_T_max 1.00000
_exptl_absorpt_correction_T_min 0.69780
_exptl_absorpt_correction_type multi-scan
_exptl_absorpt_process_details
;
CrysAlisPro 1.171.42.96a (Rigaku Oxford Diffraction, 2023)
Empirical absorption correction using spherical harmonics,
implemented in SCALE3 ABSPACK scaling algorithm.
;
_exptl_crystal_colour red
_exptl_crystal_colour_primary red
_exptl_crystal_density_diffrn 1.710
_exptl_crystal_description block
_exptl_crystal_F_000 1320
_exptl_crystal_size_max 0.21
_exptl_crystal_size_mid 0.15
_exptl_crystal_size_min 0.12
_refine_diff_density_max 0.462
_refine_diff_density_min -0.424
_refine_diff_density_rms 0.080
_refine_ls_extinction_coef 0.00015(4)
_refine_ls_extinction_expression Fc^*^=kFc[1+0.001xFc^2^\l^3^/sin(2\q)]^-1/4^
_refine_ls_extinction_method 'SHELXL-2018/3 (Sheldrick 2018)'
_refine_ls_goodness_of_fit_ref 1.053
_refine_ls_hydrogen_treatment constr
_refine_ls_matrix_type full
_refine_ls_number_parameters 302
_refine_ls_number_reflns 5169
_refine_ls_number_restraints 0
_refine_ls_restrained_S_all 1.053
_refine_ls_R_factor_all 0.0364
_refine_ls_R_factor_gt 0.0322
_refine_ls_shift/su_max 0.001
_refine_ls_shift/su_mean 0.000
_refine_ls_structure_factor_coef Fsqd
_refine_ls_weighting_details 'w=1/[\s^2^(Fo^2^)+(0.0444P)^2^+0.9067P] where P=(Fo^2^+2Fc^2^)/3'
_refine_ls_weighting_scheme calc
_refine_ls_wR_factor_gt 0.0852
_refine_ls_wR_factor_ref 0.0885
_reflns_Friedel_coverage 0.000
_reflns_number_gt 4575
_reflns_number_total 5169
_reflns_threshold_expression 'I > 2\s(I)'
_cod_data_source_file d4nr01984a2.cif
_cod_data_source_block tx15462_auto
_cod_depositor_comments 'Adding full bibliography for 1572127.cif.'
_cod_original_cell_volume 2525.76(5)
_cod_database_code 1572127
_shelx_shelxl_version_number 2018/3
_chemical_oxdiff_formula CHNOPClSAuCu
_shelx_space_group_comment
;
The symmetry employed for this shelxl refinement is uniquely defined
by the following loop, which should always be used as a source of
symmetry information in preference to the above space-group names.
They are only intended as comments.
;
_olex2_refinement_description
;
1. Fixed Uiso
 At 1.2 times of:
  All C(H) groups, All C(H,H) groups
 At 1.5 times of:
  All C(H,H,H) groups
2.a Secondary CH2 refined with riding coordinates:
 C5(H5A,H5B), C6(H6A,H6B), C12(H12A,H12B), C13(H13A,H13B), C19(H19A,H19B),
 C20(H20A,H20B)
2.b Aromatic/amide H refined with riding coordinates:
 C2(H2), C4(H4), C9(H9), C11(H11), C16(H16), C18(H18)
2.c Idealised Me refined as rotating group:
 C7(H7A,H7B,H7C), C14(H14A,H14B,H14C), C21(H21A,H21B,H21C)
;
_olex2_submission_special_instructions 'No special instructions were received'
_oxdiff_exptl_absorpt_empirical_details
;
Empirical correction (ABSPACK) includes:
- Absorption correction using spherical harmonics
- Frame scaling
;
_oxdiff_exptl_absorpt_empirical_full_max 1.518
_oxdiff_exptl_absorpt_empirical_full_min 0.700

loop_
_space_group_symop_operation_xyz
'x, y, z'
'-x+1/2, y+1/2, -z+1/2'
'-x, -y, -z'
'x-1/2, -y-1/2, z-1/2'

loop_
_atom_site_label
_atom_site_type_symbol
_atom_site_fract_x
_atom_site_fract_y
_atom_site_fract_z
_atom_site_U_iso_or_equiv
_atom_site_adp_type
_atom_site_occupancy
_atom_site_site_symmetry_order
_atom_site_calc_flag
_atom_site_refinement_flags_posn
_atom_site_refinement_flags_adp
_atom_site_refinement_flags_occupancy
_atom_site_disorder_assembly
_atom_site_disorder_group
Cu1 Cu 0.64693(3) 0.56866(3) 0.02173(2) 0.02867(10) Uani 1 1 d . . . . .
Cu2 Cu 0.56185(3) 0.40135(3) 0.09140(2) 0.02803(10) Uani 1 1 d . . . . .
Cu3 Cu 0.44064(3) 0.57446(3) 0.09533(2) 0.02843(10) Uani 1 1 d . . . . .
S1 S 0.70541(4) 0.50197(4) 0.14718(3) 0.02843(13) Uani 1 1 d . . . . .
S2 S 0.41100(4) 0.71095(4) 0.00930(3) 0.02865(13) Uani 1 1 d . . . . .
S3 S 0.29771(4) 0.46378(4) 0.10074(3) 0.02824(13) Uani 1 1 d . . . . .
N1 N 0.45719(15) 0.32504(15) 0.15737(11) 0.0280(4) Uani 1 1 d . . . . .
N2 N 0.27151(17) 0.29578(17) 0.18706(14) 0.0364(5) Uani 1 1 d . . . . .
N3 N 0.54878(16) 0.62530(15) 0.19657(11) 0.0279(4) Uani 1 1 d . . . . .
N4 N 0.73478(17) 0.62700(19) 0.27461(13) 0.0374(5) Uani 1 1 d . . . . .
N5 N 0.63858(16) 0.72463(15) 0.03227(12) 0.0301(4) Uani 1 1 d . . . . .
N6 N 0.53576(18) 0.88068(16) 0.02480(14) 0.0347(4) Uani 1 1 d . . . . .
C1 C 0.34700(19) 0.35114(18) 0.15435(13) 0.0277(4) Uani 1 1 d . . . . .
C2 C 0.3098(2) 0.2083(2) 0.22488(17) 0.0379(5) Uani 1 1 d . . . . .
H2 H 0.257621 0.168242 0.249281 0.045 Uiso 1 1 calc R U . . .
C3 C 0.4207(2) 0.17327(19) 0.23039(14) 0.0320(5) Uani 1 1 d . . . . .
C4 C 0.49217(19) 0.23684(18) 0.19496(13) 0.0286(5) Uani 1 1 d . . . . .
H4 H 0.569575 0.217148 0.197368 0.034 Uiso 1 1 calc R U . . .
C5 C 0.4631(2) 0.0721(2) 0.26683(15) 0.0354(5) Uani 1 1 d . . . . .
H5A H 0.411350 0.047499 0.304018 0.043 Uiso 1 1 calc R U . . .
H5B H 0.539813 0.081264 0.299813 0.043 Uiso 1 1 calc R U . . .
C6 C 0.4690(2) -0.0082(2) 0.19944(15) 0.0360(5) Uani 1 1 d . . . . .
H6A H 0.507899 0.022074 0.156393 0.043 Uiso 1 1 calc R U . . .
H6B H 0.515274 -0.067000 0.223661 0.043 Uiso 1 1 calc R U . . .
C7 C 0.3519(3) -0.0464(2) 0.16000(18) 0.0452(6) Uani 1 1 d . . . . .
H7A H 0.360371 -0.096772 0.117339 0.068 Uiso 1 1 calc R U . . .
H7B H 0.306066 0.011313 0.135239 0.068 Uiso 1 1 calc R U . . .
H7C H 0.313943 -0.078410 0.202014 0.068 Uiso 1 1 calc R U . . .
C8 C 0.54098(19) 0.77863(18) 0.02392(13) 0.0272(4) Uani 1 1 d . . . . .
C9 C 0.6346(2) 0.93117(19) 0.03570(16) 0.0347(5) Uani 1 1 d . . . . .
H9 H 0.632465 1.003821 0.036714 0.042 Uiso 1 1 calc R U . . .
C10 C 0.7409(2) 0.88325(19) 0.04569(14) 0.0308(5) Uani 1 1 d . . . . .
C11 C 0.7361(2) 0.77741(19) 0.04245(15) 0.0330(5) Uani 1 1 d . . . . .
H11 H 0.805687 0.740435 0.047750 0.040 Uiso 1 1 calc R U . . .
C12 C 0.8520(2) 0.94039(19) 0.05775(15) 0.0350(5) Uani 1 1 d . . . . .
H12A H 0.836039 1.014783 0.055442 0.042 Uiso 1 1 calc R U . . .
H12B H 0.893442 0.923542 0.012043 0.042 Uiso 1 1 calc R U . . .
C13 C 0.9280(2) 0.9155(2) 0.13919(16) 0.0386(6) Uani 1 1 d . . . . .
H13A H 0.890546 0.939604 0.185114 0.046 Uiso 1 1 calc R U . . .
H13B H 0.937389 0.840424 0.144367 0.046 Uiso 1 1 calc R U . . .
C14 C 1.0451(2) 0.9654(3) 0.14573(18) 0.0463(6) Uani 1 1 d . . . . .
H14A H 1.085202 0.937173 0.103358 0.070 Uiso 1 1 calc R U . . .
H14B H 1.089279 0.951722 0.200210 0.070 Uiso 1 1 calc R U . . .
H14C H 1.035972 1.039477 0.137824 0.070 Uiso 1 1 calc R U . . .
C15 C 0.65734(18) 0.59359(18) 0.21252(13) 0.0268(4) Uani 1 1 d . . . . .
C16 C 0.51594(19) 0.69624(18) 0.24720(14) 0.0290(4) Uani 1 1 d . . . . .
H16 H 0.439880 0.721098 0.236018 0.035 Uiso 1 1 calc R U . . .
C17 C 0.5880(2) 0.73443(19) 0.31465(14) 0.0300(5) Uani 1 1 d . . . . .
C18 C 0.6990(2) 0.6965(2) 0.32464(15) 0.0376(6) Uani 1 1 d . . . . .
H18 H 0.752418 0.721267 0.369529 0.045 Uiso 1 1 calc R U . . .
C19 C 0.5516(2) 0.8111(2) 0.37345(15) 0.0338(5) Uani 1 1 d . . . . .
H19A H 0.473225 0.834655 0.351885 0.041 Uiso 1 1 calc R U . . .
H19B H 0.602713 0.871333 0.376947 0.041 Uiso 1 1 calc R U . . .
C20 C 0.5544(3) 0.7668(2) 0.45920(16) 0.0461(7) Uani 1 1 d . . . . .
H20A H 0.496854 0.711606 0.456676 0.055 Uiso 1 1 calc R U . . .
H20B H 0.630316 0.736140 0.478173 0.055 Uiso 1 1 calc R U . . .
C21 C 0.5306(3) 0.8470(3) 0.52085(19) 0.0531(8) Uani 1 1 d . . . . .
H21A H 0.457369 0.880214 0.500863 0.080 Uiso 1 1 calc R U . . .
H21B H 0.591454 0.898374 0.527540 0.080 Uiso 1 1 calc R U . . .
H21C H 0.527522 0.814216 0.573920 0.080 Uiso 1 1 calc R U . . .

loop_
_atom_site_aniso_label
_atom_site_aniso_U_11
_atom_site_aniso_U_22
_atom_site_aniso_U_33
_atom_site_aniso_U_23
_atom_site_aniso_U_13
_atom_site_aniso_U_12
Cu1 0.02935(18) 0.02784(19) 0.02702(18) -0.00363(13) -0.00078(13) 0.00562(13)
Cu2 0.02474(17) 0.02879(19) 0.02933(18) -0.00268(13) 0.00074(13) 0.00209(12)
Cu3 0.02524(17) 0.02900(19) 0.02788(18) -0.00408(13) -0.00514(13) 0.00312(12)
S1 0.0228(2) 0.0326(3) 0.0271(3) -0.0045(2) -0.00393(19) 0.0038(2)
S2 0.0261(3) 0.0317(3) 0.0259(2) -0.0020(2) -0.00253(19) 0.0069(2)
S3 0.0236(2) 0.0300(3) 0.0299(3) -0.0038(2) 0.00086(19) 0.0048(2)
N1 0.0228(8) 0.0319(10) 0.0279(9) -0.0032(8) 0.0003(7) 0.0019(7)
N2 0.0289(10) 0.0370(11) 0.0445(12) -0.0007(9) 0.0100(9) 0.0049(9)
N3 0.0244(9) 0.0314(10) 0.0256(8) -0.0037(8) -0.0022(7) -0.0018(7)
N4 0.0253(9) 0.0500(13) 0.0340(10) -0.0119(9) -0.0040(8) -0.0009(9)
N5 0.0280(9) 0.0273(10) 0.0328(10) -0.0039(8) -0.0013(7) 0.0054(7)
N6 0.0336(10) 0.0290(10) 0.0408(11) 0.0017(9) 0.0038(8) 0.0080(8)
C1 0.0266(10) 0.0301(11) 0.0258(10) -0.0059(9) 0.0019(8) 0.0022(9)
C2 0.0327(12) 0.0383(14) 0.0448(14) 0.0029(11) 0.0128(10) 0.0030(10)
C3 0.0341(12) 0.0351(13) 0.0266(10) -0.0032(9) 0.0047(9) 0.0031(10)
C4 0.0243(10) 0.0331(12) 0.0272(10) -0.0013(9) 0.0003(8) 0.0037(9)
C5 0.0382(13) 0.0378(14) 0.0302(11) 0.0020(10) 0.0055(10) 0.0037(10)
C6 0.0420(13) 0.0324(13) 0.0352(12) 0.0025(10) 0.0109(10) 0.0040(10)
C7 0.0499(15) 0.0441(15) 0.0427(14) -0.0030(12) 0.0111(12) -0.0049(13)
C8 0.0281(10) 0.0283(11) 0.0239(10) -0.0006(8) 0.0000(8) 0.0070(8)
C9 0.0369(12) 0.0269(12) 0.0406(13) 0.0019(10) 0.0071(10) 0.0063(9)
C10 0.0354(12) 0.0294(12) 0.0268(10) 0.0006(9) 0.0025(9) 0.0047(9)
C11 0.0285(11) 0.0318(12) 0.0362(12) -0.0030(10) -0.0017(9) 0.0066(9)
C12 0.0398(13) 0.0314(12) 0.0334(12) 0.0038(9) 0.0048(10) 0.0026(10)
C13 0.0395(13) 0.0432(15) 0.0318(12) 0.0016(10) 0.0016(10) -0.0038(11)
C14 0.0423(14) 0.0522(17) 0.0420(14) 0.0039(13) -0.0008(11) -0.0059(13)
C15 0.0232(10) 0.0320(11) 0.0232(10) -0.0032(8) -0.0022(8) 0.0004(8)
C16 0.0276(10) 0.0317(12) 0.0266(10) -0.0025(9) 0.0015(8) -0.0012(9)
C17 0.0308(11) 0.0320(12) 0.0271(10) -0.0040(9) 0.0041(9) -0.0063(9)
C18 0.0294(11) 0.0500(15) 0.0304(11) -0.0148(11) -0.0041(9) -0.0055(10)
C19 0.0362(12) 0.0347(13) 0.0312(11) -0.0083(10) 0.0076(9) -0.0060(10)
C20 0.0660(19) 0.0421(15) 0.0329(13) -0.0057(11) 0.0161(13) -0.0051(13)
C21 0.0659(19) 0.0575(19) 0.0393(14) -0.0192(13) 0.0185(14) -0.0151(15)

loop_
_atom_type_symbol
_atom_type_description
_atom_type_scat_dispersion_real
_atom_type_scat_dispersion_imag
_atom_type_scat_source
C C 0.0181 0.0091 'International Tables Vol C Tables 4.2.6.8 and 6.1.1.4'
H H 0.0000 0.0000 'International Tables Vol C Tables 4.2.6.8 and 6.1.1.4'
Cu Cu -1.9646 0.5888 'International Tables Vol C Tables 4.2.6.8 and 6.1.1.4'
N N 0.0311 0.0180 'International Tables Vol C Tables 4.2.6.8 and 6.1.1.4'
S S 0.3331 0.5567 'International Tables Vol C Tables 4.2.6.8 and 6.1.1.4'

loop_
_geom_angle_atom_site_label_1
_geom_angle_atom_site_label_2
_geom_angle_atom_site_label_3
_geom_angle
_geom_angle_site_symmetry_1
_geom_angle_site_symmetry_3
_geom_angle_publ_flag
Cu2 Cu1 Cu2 92.407(14) . 3_665 ?
Cu2 Cu1 Cu3 56.762(12) . . ?
Cu2 Cu1 Cu3 64.532(11) 3_665 . ?
Cu2 Cu1 Cu3 68.274(13) . 3_665 ?
Cu3 Cu1 Cu2 56.873(11) 3_665 3_665 ?
Cu3 Cu1 Cu3 93.533(13) 3_665 . ?
S1 Cu1 Cu2 138.91(2) . 3_665 ?
S1 Cu1 Cu2 52.009(17) . . ?
S1 Cu1 Cu3 113.84(2) . 3_665 ?
S1 Cu1 Cu3 77.387(18) . . ?
S1 Cu1 S3 131.06(2) . 3_665 ?
S3 Cu1 Cu2 113.92(2) 3_665 . ?
S3 Cu1 Cu2 78.066(17) 3_665 3_665 ?
S3 Cu1 Cu3 51.847(17) 3_665 3_665 ?
S3 Cu1 Cu3 139.87(2) 3_665 . ?
N5 Cu1 Cu2 137.07(6) . . ?
N5 Cu1 Cu2 82.58(5) . 3_665 ?
N5 Cu1 Cu3 83.28(6) . . ?
N5 Cu1 Cu3 135.55(6) . 3_665 ?
N5 Cu1 S1 108.65(6) . . ?
N5 Cu1 S3 106.68(6) . 3_665 ?
Cu1 Cu2 Cu1 87.592(14) . 3_665 ?
Cu3 Cu2 Cu1 64.807(13) . . ?
Cu3 Cu2 Cu1 59.469(11) . 3_665 ?
S1 Cu2 Cu1 52.558(17) . . ?
S1 Cu2 Cu1 135.05(2) . 3_665 ?
S1 Cu2 Cu3 82.585(19) . . ?
S1 Cu2 S2 119.36(2) . 3_665 ?
S2 Cu2 Cu1 79.947(17) 3_665 3_665 ?
S2 Cu2 Cu1 95.91(2) 3_665 . ?
S2 Cu2 Cu3 134.43(2) 3_665 . ?
N1 Cu2 Cu1 82.85(5) . 3_665 ?
N1 Cu2 Cu1 155.82(6) . . ?
N1 Cu2 Cu3 91.30(6) . . ?
N1 Cu2 S1 124.09(6) . . ?
N1 Cu2 S2 104.15(6) . 3_665 ?
Cu1 Cu3 Cu1 86.466(13) 3_665 . ?
Cu2 Cu3 Cu1 63.657(12) . 3_665 ?
Cu2 Cu3 Cu1 58.431(12) . . ?
S2 Cu3 Cu1 79.366(18) . . ?
S2 Cu3 Cu1 95.358(19) . 3_665 ?
S2 Cu3 Cu2 132.48(2) . . ?
S3 Cu3 Cu1 134.03(2) . . ?
S3 Cu3 Cu1 52.457(16) . 3_665 ?
S3 Cu3 Cu2 82.573(19) . . ?
S3 Cu3 S2 119.34(2) . . ?
N3 Cu3 Cu1 83.59(5) . . ?
N3 Cu3 Cu1 154.72(6) . 3_665 ?
N3 Cu3 Cu2 91.44(6) . . ?
N3 Cu3 S2 105.50(6) . . ?
N3 Cu3 S3 123.80(6) . . ?
Cu2 S1 Cu1 75.43(2) . . ?
C15 S1 Cu1 102.46(8) . . ?
C15 S1 Cu2 110.42(8) . . ?
Cu3 S2 Cu2 85.57(2) . 3_665 ?
C8 S2 Cu2 101.40(7) . 3_665 ?
C8 S2 Cu3 105.41(8) . . ?
Cu3 S3 Cu1 75.70(2) . 3_665 ?
C1 S3 Cu1 99.73(7) . 3_665 ?
C1 S3 Cu3 111.44(8) . . ?
C1 N1 Cu2 122.03(16) . . ?
C4 N1 Cu2 119.71(15) . . ?
C4 N1 C1 117.4(2) . . ?
C1 N2 C2 116.7(2) . . ?
C15 N3 Cu3 121.12(15) . . ?
C15 N3 C16 117.29(19) . . ?
C16 N3 Cu3 121.48(15) . . ?
C15 N4 C18 116.4(2) . . ?
C8 N5 Cu1 124.45(16) . . ?
C11 N5 Cu1 118.12(15) . . ?
C11 N5 C8 117.3(2) . . ?
C9 N6 C8 117.0(2) . . ?
N1 C1 S3 118.08(17) . . ?
N2 C1 S3 117.66(17) . . ?
N2 C1 N1 124.2(2) . . ?
N2 C2 H2 118.0 . . ?
N2 C2 C3 123.9(2) . . ?
C3 C2 H2 118.0 . . ?
C2 C3 C5 124.8(2) . . ?
C4 C3 C2 114.7(2) . . ?
C4 C3 C5 120.5(2) . . ?
N1 C4 C3 123.0(2) . . ?
N1 C4 H4 118.5 . . ?
C3 C4 H4 118.5 . . ?
C3 C5 H5A 109.4 . . ?
C3 C5 H5B 109.4 . . ?
C3 C5 C6 111.3(2) . . ?
H5A C5 H5B 108.0 . . ?
C6 C5 H5A 109.4 . . ?
C6 C5 H5B 109.4 . . ?
C5 C6 H6A 109.1 . . ?
C5 C6 H6B 109.1 . . ?
H6A C6 H6B 107.8 . . ?
C7 C6 C5 112.7(2) . . ?
C7 C6 H6A 109.1 . . ?
C7 C6 H6B 109.1 . . ?
C6 C7 H7A 109.5 . . ?
C6 C7 H7B 109.5 . . ?
C6 C7 H7C 109.5 . . ?
H7A C7 H7B 109.5 . . ?
H7A C7 H7C 109.5 . . ?
H7B C7 H7C 109.5 . . ?
N5 C8 S2 118.22(17) . . ?
N6 C8 S2 117.48(17) . . ?
N6 C8 N5 124.3(2) . . ?
N6 C9 H9 118.2 . . ?
N6 C9 C10 123.7(2) . . ?
C10 C9 H9 118.2 . . ?
C9 C10 C12 123.5(2) . . ?
C11 C10 C9 114.3(2) . . ?
C11 C10 C12 122.2(2) . . ?
N5 C11 C10 123.4(2) . . ?
N5 C11 H11 118.3 . . ?
C10 C11 H11 118.3 . . ?
C10 C12 H12A 109.0 . . ?
C10 C12 H12B 109.0 . . ?
C10 C12 C13 113.1(2) . . ?
H12A C12 H12B 107.8 . . ?
C13 C12 H12A 109.0 . . ?
C13 C12 H12B 109.0 . . ?
C12 C13 H13A 109.2 . . ?
C12 C13 H13B 109.2 . . ?
H13A C13 H13B 107.9 . . ?
C14 C13 C12 112.0(2) . . ?
C14 C13 H13A 109.2 . . ?
C14 C13 H13B 109.2 . . ?
C13 C14 H14A 109.5 . . ?
C13 C14 H14B 109.5 . . ?
C13 C14 H14C 109.5 . . ?
H14A C14 H14B 109.5 . . ?
H14A C14 H14C 109.5 . . ?
H14B C14 H14C 109.5 . . ?
N3 C15 S1 119.15(16) . . ?
N4 C15 S1 116.00(17) . . ?
N4 C15 N3 124.9(2) . . ?
N3 C16 H16 118.6 . . ?
N3 C16 C17 122.9(2) . . ?
C17 C16 H16 118.6 . . ?
C16 C17 C18 114.6(2) . . ?
C16 C17 C19 123.6(2) . . ?
C18 C17 C19 121.8(2) . . ?
N4 C18 C17 123.9(2) . . ?
N4 C18 H18 118.1 . . ?
C17 C18 H18 118.1 . . ?
C17 C19 H19A 109.2 . . ?
C17 C19 H19B 109.2 . . ?
C17 C19 C20 112.2(2) . . ?
H19A C19 H19B 107.9 . . ?
C20 C19 H19A 109.2 . . ?
C20 C19 H19B 109.2 . . ?
C19 C20 H20A 109.1 . . ?
C19 C20 H20B 109.1 . . ?
H20A C20 H20B 107.9 . . ?
C21 C20 C19 112.3(3) . . ?
C21 C20 H20A 109.1 . . ?
C21 C20 H20B 109.1 . . ?
C20 C21 H21A 109.5 . . ?
C20 C21 H21B 109.5 . . ?
C20 C21 H21C 109.5 . . ?
H21A C21 H21B 109.5 . . ?
H21A C21 H21C 109.5 . . ?
H21B C21 H21C 109.5 . . ?

loop_
_geom_bond_atom_site_label_1
_geom_bond_atom_site_label_2
_geom_bond_distance
_geom_bond_site_symmetry_2
_geom_bond_publ_flag
Cu1 Cu2 2.7388(5) . ?
Cu1 Cu2 2.8771(5) 3_665 ?
Cu1 Cu3 2.9088(5) . ?
Cu1 Cu3 2.7654(5) 3_665 ?
Cu1 S1 2.2468(6) . ?
Cu1 S3 2.2629(6) 3_665 ?
Cu1 N5 2.050(2) . ?
Cu2 Cu3 2.6887(5) . ?
Cu2 S1 2.2302(6) . ?
Cu2 S2 2.2775(6) 3_665 ?
Cu2 N1 2.0411(19) . ?
Cu3 S2 2.2700(6) . ?
Cu3 S3 2.2441(6) . ?
Cu3 N3 2.0438(18) . ?
S1 C15 1.767(2) . ?
S2 C8 1.762(2) . ?
S3 C1 1.767(2) . ?
N1 C1 1.347(3) . ?
N1 C4 1.342(3) . ?
N2 C1 1.333(3) . ?
N2 C2 1.345(3) . ?
N3 C15 1.340(3) . ?
N3 C16 1.347(3) . ?
N4 C15 1.333(3) . ?
N4 C18 1.342(3) . ?
N5 C8 1.346(3) . ?
N5 C11 1.335(3) . ?
N6 C8 1.335(3) . ?
N6 C9 1.333(3) . ?
C2 H2 0.9500 . ?
C2 C3 1.385(3) . ?
C3 C4 1.384(3) . ?
C3 C5 1.504(3) . ?
C4 H4 0.9500 . ?
C5 H5A 0.9900 . ?
C5 H5B 0.9900 . ?
C5 C6 1.538(4) . ?
C6 H6A 0.9900 . ?
C6 H6B 0.9900 . ?
C6 C7 1.521(4) . ?
C7 H7A 0.9800 . ?
C7 H7B 0.9800 . ?
C7 H7C 0.9800 . ?
C9 H9 0.9500 . ?
C9 C10 1.397(3) . ?
C10 C11 1.385(3) . ?
C10 C12 1.501(4) . ?
C11 H11 0.9500 . ?
C12 H12A 0.9900 . ?
C12 H12B 0.9900 . ?
C12 C13 1.526(4) . ?
C13 H13A 0.9900 . ?
C13 H13B 0.9900 . ?
C13 C14 1.525(4) . ?
C14 H14A 0.9800 . ?
C14 H14B 0.9800 . ?
C14 H14C 0.9800 . ?
C16 H16 0.9500 . ?
C16 C17 1.381(3) . ?
C17 C18 1.394(4) . ?
C17 C19 1.506(3) . ?
C18 H18 0.9500 . ?
C19 H19A 0.9900 . ?
C19 H19B 0.9900 . ?
C19 C20 1.523(4) . ?
C20 H20A 0.9900 . ?
C20 H20B 0.9900 . ?
C20 C21 1.519(4) . ?
C21 H21A 0.9800 . ?
C21 H21B 0.9800 . ?
C21 H21C 0.9800 . ?

loop_
_geom_torsion_atom_site_label_1
_geom_torsion_atom_site_label_2
_geom_torsion_atom_site_label_3
_geom_torsion_atom_site_label_4
_geom_torsion
_geom_torsion_site_symmetry_1
_geom_torsion_site_symmetry_2
_geom_torsion_site_symmetry_3
_geom_torsion_site_symmetry_4
_geom_torsion_publ_flag
Cu1 S1 C15 N3 49.93(19) . . . . ?
Cu1 S1 C15 N4 -129.29(18) . . . . ?
Cu1 S3 C1 N1 53.54(18) 3_665 . . . ?
Cu1 S3 C1 N2 -124.43(17) 3_665 . . . ?
Cu1 N5 C8 S2 4.2(3) . . . . ?
Cu1 N5 C8 N6 -174.84(17) . . . . ?
Cu1 N5 C11 C10 176.26(19) . . . . ?
Cu2 S1 C15 N3 -29.0(2) . . . . ?
Cu2 S1 C15 N4 151.81(17) . . . . ?
Cu2 S2 C8 N5 -47.89(18) 3_665 . . . ?
Cu2 S2 C8 N6 131.18(17) 3_665 . . . ?
Cu2 N1 C1 S3 -7.3(2) . . . . ?
Cu2 N1 C1 N2 170.48(18) . . . . ?
Cu2 N1 C4 C3 -170.19(17) . . . . ?
Cu3 S2 C8 N5 40.62(18) . . . . ?
Cu3 S2 C8 N6 -140.32(17) . . . . ?
Cu3 S3 C1 N1 -24.81(19) . . . . ?
Cu3 S3 C1 N2 157.22(16) . . . . ?
Cu3 N3 C15 S1 -2.8(3) . . . . ?
Cu3 N3 C15 N4 176.30(19) . . . . ?
Cu3 N3 C16 C17 -177.98(18) . . . . ?
N2 C2 C3 C4 1.3(4) . . . . ?
N2 C2 C3 C5 -175.2(2) . . . . ?
N3 C16 C17 C18 2.2(4) . . . . ?
N3 C16 C17 C19 -177.9(2) . . . . ?
N6 C9 C10 C11 0.7(4) . . . . ?
N6 C9 C10 C12 179.9(2) . . . . ?
C1 N1 C4 C3 -0.3(3) . . . . ?
C1 N2 C2 C3 -0.9(4) . . . . ?
C2 N2 C1 S3 177.54(19) . . . . ?
C2 N2 C1 N1 -0.3(4) . . . . ?
C2 C3 C4 N1 -0.7(3) . . . . ?
C2 C3 C5 C6 99.6(3) . . . . ?
C3 C5 C6 C7 -73.4(3) . . . . ?
C4 N1 C1 S3 -176.95(16) . . . . ?
C4 N1 C1 N2 0.9(3) . . . . ?
C4 C3 C5 C6 -76.8(3) . . . . ?
C5 C3 C4 N1 176.0(2) . . . . ?
C8 N5 C11 C10 0.8(3) . . . . ?
C8 N6 C9 C10 0.3(4) . . . . ?
C9 N6 C8 S2 -179.84(18) . . . . ?
C9 N6 C8 N5 -0.8(4) . . . . ?
C9 C10 C11 N5 -1.2(4) . . . . ?
C9 C10 C12 C13 119.5(3) . . . . ?
C10 C12 C13 C14 173.8(2) . . . . ?
C11 N5 C8 S2 179.34(17) . . . . ?
C11 N5 C8 N6 0.3(3) . . . . ?
C11 C10 C12 C13 -61.4(3) . . . . ?
C12 C10 C11 N5 179.6(2) . . . . ?
C15 N3 C16 C17 -1.7(3) . . . . ?
C15 N4 C18 C17 -0.3(4) . . . . ?
C16 N3 C15 S1 -179.11(17) . . . . ?
C16 N3 C15 N4 0.0(4) . . . . ?
C16 C17 C18 N4 -1.2(4) . . . . ?
C16 C17 C19 C20 114.3(3) . . . . ?
C17 C19 C20 C21 173.6(2) . . . . ?
C18 N4 C15 S1 -179.9(2) . . . . ?
C18 N4 C15 N3 0.9(4) . . . . ?
C18 C17 C19 C20 -65.9(3) . . . . ?
C19 C17 C18 N4 178.9(3) . . . . ?
